data_7154947
loop_
_publ_author_name
'Khanvilkar, Aditya N.'
'Bedekar, Ashutosh V.'

_publ_section_title
;
 Synthesis and characterization of chiral aza-macrocycles and study of
 their enantiomer recognition ability for organo-phosphoric acid and
 phosphonic acid derivatives by (31)P NMR and fluorescence spectroscopy.
;
_journal_issue 9
_journal_name_full 'Organic &amp; biomolecular chemistry'
_journal_page_first 2742
_journal_page_last 2748
_journal_paper_doi 10.1039/c5ob02616d
_journal_volume 14
_journal_year 2016
_chemical_absolute_configuration unk
_chemical_formula_moiety 'C43 H49 N3 O4'
_chemical_formula_sum 'C43 H49 N3 O4'
_chemical_formula_weight 671.85
_space_group_crystal_system orthorhombic
_space_group_IT_number 19
_space_group_name_Hall 'P 2ac 2ab'
_space_group_name_H-M_alt 'P 21 21 21'
_symmetry_Int_Tables_number 19
_symmetry_space_group_name_Hall 'P 2ac 2ab'
_symmetry_space_group_name_H-M 'P 21 21 21'
_atom_sites_solution_primary iterative
_audit_creation_date 2014-07-26
_audit_creation_method
;
Olex2 1.2
(compiled 2014.03.20 svn.r2914 for OlexSys, GUI svn.r4816)
;
_audit_update_record
;
2014-07-30 deposited with the CCDC.
2016-01-28 downloaded from the CCDC.
;
_cell_angle_alpha 90
_cell_angle_beta 90
_cell_angle_gamma 90
_cell_formula_units_Z 4
_cell_length_a 12.8516(2)
_cell_length_b 13.9590(3)
_cell_length_c 21.1978(4)
_cell_measurement_reflns_used 4403
_cell_measurement_temperature 293(2)
_cell_measurement_theta_max 69.9870
_cell_measurement_theta_min 3.4620
_cell_volume 3802.79(12)
_computing_cell_refinement
;
CrysAlisPro, Agilent Technologies,
Version 1.171.36.28 (release 01-02-2013 CrysAlis171 .NET)
(compiled Feb  1 2013,16:14:44)
;
_computing_data_collection
;
CrysAlisPro, Agilent Technologies,
Version 1.171.36.28 (release 01-02-2013 CrysAlis171 .NET)
(compiled Feb  1 2013,16:14:44)
;
_computing_data_reduction
;
CrysAlisPro, Agilent Technologies,
Version 1.171.36.28 (release 01-02-2013 CrysAlis171 .NET)
(compiled Feb  1 2013,16:14:44)
;
_computing_molecular_graphics 'Olex2 (Dolomanov et al., 2009)'
_computing_publication_material 'Olex2 (Dolomanov et al., 2009)'
_computing_structure_refinement 'olex2.refine (Bourhis et al., 2013)'
_computing_structure_solution 'olex2.solve (Bourhis et al., 2013)'
_diffrn_ambient_temperature 293(2)
_diffrn_detector_area_resol_mean 8.0851
_diffrn_measured_fraction_theta_full 1.0
_diffrn_measured_fraction_theta_max 1.0
_diffrn_measurement_details
;
  1 omega    6.00   38.00   1.0000    1.0000
omega____ theta____ kappa____ phi______ frames
    -      -26.3214   77.0000    0.0000 32

  2 omega  -65.00   50.00   1.0000    1.0000
omega____ theta____ kappa____ phi______ frames
    -      -26.3214   77.0000  -30.0000 115

  3 omega -109.00   -1.00   1.0000    2.5400
omega____ theta____ kappa____ phi______ frames
    -      -69.6557   77.0000   30.0000 108

  4 omega   50.00   83.00   1.0000    2.5400
omega____ theta____ kappa____ phi______ frames
    -       69.6557   77.0000   90.0000 33

  5 omega   39.00   65.00   1.0000    2.5400
omega____ theta____ kappa____ phi______ frames
    -       69.6557   77.0000 -120.0000 26

  6 omega   52.00  118.00   1.0000    2.5400
omega____ theta____ kappa____ phi______ frames
    -       69.6557   77.0000  -60.0000 66

  7 omega   83.00  162.00   1.0000    2.5400
omega____ theta____ kappa____ phi______ frames
    -      112.9900   77.0000  -90.0000 79

  8 omega  116.00  141.00   1.0000    2.5400
omega____ theta____ kappa____ phi______ frames
    -      112.9900   77.0000  -60.0000 25

  9 omega  153.00  178.00   1.0000    2.5400
omega____ theta____ kappa____ phi______ frames
    -      112.9900   77.0000   30.0000 25

 10 omega   73.00  175.00   1.0000    2.5400
omega____ theta____ kappa____ phi______ frames
    -      112.9900   77.0000 -120.0000 102

 11 omega   73.00  109.00   1.0000    2.5400
omega____ theta____ kappa____ phi______ frames
    -      112.9900   77.0000   30.0000 36

 12 omega  140.00  172.00   1.0000    2.5400
omega____ theta____ kappa____ phi______ frames
    -      112.9900   77.0000  150.0000 32

 13 omega  100.00  170.00   1.0000    2.5400
omega____ theta____ kappa____ phi______ frames
    -      112.9900   77.0000 -150.0000 70
;
_diffrn_measurement_device_type 'Xcalibur, Eos, Gemini'
_diffrn_measurement_method '\w scans'
_diffrn_orient_matrix_UB_11 -0.0954674000
_diffrn_orient_matrix_UB_12 -0.0275703000
_diffrn_orient_matrix_UB_13 0.0400598000
_diffrn_orient_matrix_UB_21 0.0661096000
_diffrn_orient_matrix_UB_22 -0.0744960000
_diffrn_orient_matrix_UB_23 0.0356157000
_diffrn_orient_matrix_UB_31 0.0298477000
_diffrn_orient_matrix_UB_32 0.0765763000
_diffrn_orient_matrix_UB_33 0.0490824000
_diffrn_radiation_monochromator graphite
_diffrn_radiation_type 'Cu K\a'
_diffrn_radiation_wavelength 1.54184
_diffrn_reflns_av_R_equivalents 0.0235
_diffrn_reflns_av_unetI/netI 0.0358
_diffrn_reflns_limit_h_max 15
_diffrn_reflns_limit_h_min -12
_diffrn_reflns_limit_k_max 16
_diffrn_reflns_limit_k_min -16
_diffrn_reflns_limit_l_max 24
_diffrn_reflns_limit_l_min -25
_diffrn_reflns_number 8447
_diffrn_reflns_theta_full 70.0301
_diffrn_reflns_theta_max 70.03
_diffrn_reflns_theta_min 3.79
_diffrn_source 'Enhance (Cu) X-ray Source'
_exptl_absorpt_coefficient_mu 0.592
_exptl_absorpt_correction_T_max 0.942
_exptl_absorpt_correction_T_min 0.808
_exptl_absorpt_correction_type multi-scan
_exptl_absorpt_process_details
;
CrysAlisPro, Agilent Technologies,
Version 1.171.36.28 (release 01-02-2013 CrysAlis171 .NET)
(compiled Feb  1 2013,16:14:44)
Empirical absorption correction using spherical harmonics,
 implemented in SCALE3 ABSPACK scaling algorithm.
;
_exptl_crystal_colour colourless
_exptl_crystal_density_diffrn 1.1735
_exptl_crystal_F_000 1440.0
_exptl_crystal_recrystallization_method 'Re-crystallisation from solvent: Ethyl acetate and hexane'
_exptl_crystal_size_max 0.5
_exptl_crystal_size_mid 0.3
_exptl_crystal_size_min 0.1
_refine_diff_density_max 0.2469
_refine_diff_density_min -0.2320
_refine_diff_density_rms 0.0466
_refine_ls_abs_structure_details 'Flack, H. D. (1983). Acta Cryst. A39, 876-881.'
_refine_ls_abs_structure_Flack -0.1(2)
_refine_ls_d_res_high 0.8202
_refine_ls_d_res_low 11.6583
_refine_ls_goodness_of_fit_ref 1.0492
_refine_ls_hydrogen_treatment mixed
_refine_ls_matrix_type full
_refine_ls_number_constraints 84
_refine_ls_number_parameters 452
_refine_ls_number_reflns 5807
_refine_ls_number_restraints 0
_refine_ls_restrained_S_all 1.0492
_refine_ls_R_factor_all 0.0512
_refine_ls_R_factor_gt 0.0458
_refine_ls_shift/su_max 0.0000
_refine_ls_shift/su_mean 0.0000
_refine_ls_structure_factor_coef Fsqd
_refine_ls_weighting_details 'w=1/[\s^2^(Fo^2^)+(0.0679P)^2^+0.2110P] where P=(Fo^2^+2Fc^2^)/3'
_refine_ls_weighting_scheme calc
_refine_ls_wR_factor_gt 0.1161
_refine_ls_wR_factor_ref 0.1215
_reflns_Friedel_coverage 0.575
_reflns_limit_h_max 15
_reflns_limit_h_min -15
_reflns_limit_k_max 16
_reflns_limit_k_min -16
_reflns_limit_l_max 25
_reflns_limit_l_min -25
_reflns_number_gt 5223
_reflns_number_total 7206
_reflns_threshold_expression I>=2u(I)
_cod_data_source_file c5ob02616d2.cif
_cod_data_source_block exp_510
_cod_depositor_comments 'Adding full bibliography for 7154946--7154947.cif.'
_cod_database_code 7154947
_chemical_oxdiff_formula 'C H N O'
_exptl_crystal_f_000' 1444.05
_reflns_odcompleteness_completeness 99.79
_reflns_odcompleteness_iscentric 1
_reflns_odcompleteness_theta 66.97
_olex2_refinement_description
;
1. Fixed Uiso
 At 1.2 times of:
  All C(H) groups, All C(H,H) groups
 At 1.5 times of:
  All C(H,H,H) groups
2.a Ternary CH refined with riding coordinates:
 C9(H9), C22(H22), C4(H4), C17(H17), C33(H33), C35(H35)
2.b Secondary CH2 refined with riding coordinates:
 C11(H11a,H11b), C15(H15a,H15b), C8(H8a,H8b), C21(H21a,H21b), C5(H5a,H5b),
 C6(H6a,H6b), C7(H7a,H7b), C19(H19a,H19b), C18(H18a,H18b), C20(H20a,H20b)
2.c Aromatic/amide H refined with riding coordinates:
 C13(H13), C32(H32), C30(H30), C31(H31), C29(H29), C28(H28), C27(H27),
 C46(H46), C43(H43), C50(H50), C44(H44), C48(H48), C40(H40), C47(H47), C49(H49),
  C41(H41), C42(H42)
2.d Idealised Me refined as rotating group:
 C34(H34a,H34b,H34c), C36(H36a,H36b,H36c)
;
_olex2_submission_special_instructions 'No special instructions were received'

loop_
_space_group_symop_id
_space_group_symop_operation_xyz
1 x,y,z
2 x+1/2,-y+1/2,-z
3 -x,y+1/2,-z+1/2
4 -x+1/2,-y,z+1/2

loop_
_atom_site_label
_atom_site_type_symbol
_atom_site_fract_x
_atom_site_fract_y
_atom_site_fract_z
_atom_site_U_iso_or_equiv
_atom_site_adp_type
_atom_site_occupancy
_atom_site_refinement_flags_posn
O23 O -0.01069(11) -0.03941(12) -0.15962(8) 0.0481(4) Uani 1.000000 .
O3 O -0.35215(11) 0.06081(12) -0.11564(7) 0.0461(4) Uani 1.000000 .
N26 N -0.14491(14) 0.07751(14) -0.09872(8) 0.0426(4) Uani 1.000000 .
N10 N -0.45455(13) 0.01811(13) -0.24031(8) 0.0411(4) Uani 1.000000 .
O37 O 0.12324(13) 0.01947(16) -0.10483(11) 0.0768(6) Uani 1.000000 .
N16 N -0.07774(14) -0.22820(14) -0.16005(9) 0.0449(4) Uani 1.000000 .
C13 C -0.25626(15) -0.14544(17) -0.22490(10) 0.0428(5) Uani 1.000000 .
H13 H -0.23786(15) -0.11402(17) -0.18786(10) 0.0514(5) Uiso 1.000000 R
C11 C -0.34513(16) 0.00612(16) -0.25995(11) 0.0440(5) Uani 1.000000 .
H11a H -0.33386(16) 0.04070(16) -0.29905(11) 0.0528(6) Uiso 1.000000 R
H11b H -0.30009(16) 0.03392(16) -0.22812(11) 0.0528(6) Uiso 1.000000 R
C24 C 0.03207(17) 0.01856(18) -0.11797(12) 0.0490(5) Uani 1.000000 .
O38 O -0.37954(14) 0.19830(17) -0.06373(11) 0.0786(6) Uani 1.000000 .
C9 C -0.48275(15) -0.01894(15) -0.17828(10) 0.0405(4) Uani 1.000000 .
H9 H -0.44074(15) -0.07654(15) -0.17122(10) 0.0487(5) Uiso 1.000000 R
C14 C -0.22325(15) -0.23972(16) -0.23442(10) 0.0418(5) Uani 1.000000 .
C22 C 0.05852(15) -0.10942(17) -0.18882(11) 0.0456(5) Uani 1.000000 .
H22 H 0.11040(15) -0.13042(17) -0.15788(11) 0.0548(6) Uiso 1.000000 R
C25 C -0.04309(16) 0.08585(17) -0.08655(10) 0.0455(5) Uani 1.000000 .
C4 C -0.46523(16) 0.04683(18) -0.12160(10) 0.0452(5) Uani 1.000000 .
H4 H -0.49933(16) 0.10863(18) -0.12891(10) 0.0542(6) Uiso 1.000000 R
C17 C -0.00638(17) -0.19459(17) -0.20928(10) 0.0453(5) Uani 1.000000 .
H17 H -0.05066(17) -0.17128(17) -0.24365(10) 0.0543(6) Uiso 1.000000 R
C1 C -0.20672(16) 0.13986(18) -0.06957(10) 0.0454(5) Uani 1.000000 .
C32 C -0.25067(17) -0.28508(17) -0.29019(11) 0.0487(5) Uani 1.000000 .
H32 H -0.22813(17) -0.34731(17) -0.29785(11) 0.0584(6) Uiso 1.000000 R
C30 C -0.34441(17) -0.14554(18) -0.32424(10) 0.0484(5) Uani 1.000000 .
H30 H -0.38589(17) -0.11494(18) -0.35401(10) 0.0581(6) Uiso 1.000000 R
C31 C -0.31139(19) -0.23841(19) -0.33459(11) 0.0532(5) Uani 1.000000 .
H31 H -0.33005(19) -0.26980(19) -0.37160(11) 0.0639(7) Uiso 1.000000 R
C12 C -0.31575(15) -0.09777(16) -0.26940(10) 0.0413(4) Uani 1.000000 .
C33 C -0.50191(19) 0.10864(17) -0.26001(10) 0.0470(5) Uani 1.000000 .
H33 H -0.56354(19) 0.11719(17) -0.23337(10) 0.0564(6) Uiso 1.000000 R
C15 C -0.15882(18) -0.29056(17) -0.18495(12) 0.0497(5) Uani 1.000000 .
H15a H -0.12715(18) -0.34708(17) -0.20338(12) 0.0597(6) Uiso 1.000000 R
H15b H -0.20369(18) -0.31119(17) -0.15075(12) 0.0597(6) Uiso 1.000000 R
C8 C -0.59775(16) -0.05095(18) -0.17915(13) 0.0521(6) Uani 1.000000 .
H8a H -0.64070(16) 0.00360(18) -0.19034(13) 0.0626(7) Uiso 1.000000 R
H8b H -0.60655(16) -0.09902(18) -0.21176(13) 0.0626(7) Uiso 1.000000 R
C45 C -0.54207(17) 0.1011(2) -0.32782(11) 0.0536(6) Uani 1.000000 .
C2 C -0.32265(17) 0.13618(19) -0.08262(10) 0.0499(5) Uani 1.000000 .
C35 C -0.03415(19) -0.25057(19) -0.09789(11) 0.0523(5) Uani 1.000000 .
H35 H 0.01284(19) -0.19748(19) -0.08773(11) 0.0628(6) Uiso 1.000000 R
C21 C 0.1136(2) -0.0647(2) -0.24521(13) 0.0608(6) Uani 1.000000 .
H21a H 0.0624(2) -0.0399(2) -0.27455(13) 0.0730(8) Uiso 1.000000 R
H21b H 0.1564(2) -0.0117(2) -0.23107(13) 0.0730(8) Uiso 1.000000 R
C5 C -0.5035(2) 0.0039(2) -0.05997(12) 0.0623(7) Uani 1.000000 .
H5a H -0.4637(2) -0.0534(2) -0.05050(12) 0.0747(8) Uiso 1.000000 R
H5b H -0.4925(2) 0.0494(2) -0.02602(12) 0.0747(8) Uiso 1.000000 R
C6 C -0.6191(2) -0.0214(2) -0.06394(14) 0.0679(8) Uani 1.000000 .
H6a H -0.6418(2) -0.0493(2) -0.02436(14) 0.0815(9) Uiso 1.000000 R
H6b H -0.6595(2) 0.0362(2) -0.07145(14) 0.0815(9) Uiso 1.000000 R
C29 C -0.00226(19) 0.1538(2) -0.04563(13) 0.0637(7) Uani 1.000000 .
H29 H 0.06910(19) 0.1571(2) -0.03867(13) 0.0764(8) Uiso 1.000000 R
C28 C -0.0680(2) 0.2155(2) -0.01576(15) 0.0763(9) Uani 1.000000 .
H28 H -0.0425(2) 0.2608(2) 0.01244(15) 0.0916(11) Uiso 1.000000 R
C7 C -0.63649(18) -0.0918(2) -0.11695(14) 0.0653(7) Uani 1.000000 .
H7a H -0.71012(18) -0.1062(2) -0.12029(14) 0.0783(9) Uiso 1.000000 R
H7b H -0.59993(18) -0.1510(2) -0.10782(14) 0.0783(9) Uiso 1.000000 R
C27 C -0.1733(2) 0.2095(2) -0.02822(13) 0.0668(7) Uani 1.000000 .
H27 H -0.2203(2) 0.2512(2) -0.00924(13) 0.0801(9) Uiso 1.000000 R
C46 C -0.5547(2) 0.1812(3) -0.36564(15) 0.0775(9) Uani 1.000000 .
H46 H -0.5360(2) 0.2412(3) -0.35022(15) 0.0929(11) Uiso 1.000000 R
C19 C 0.1225(2) -0.2279(2) -0.29590(13) 0.0684(8) Uani 1.000000 .
H19a H 0.1704(2) -0.2753(2) -0.31248(13) 0.0821(9) Uiso 1.000000 R
H19b H 0.0722(2) -0.2131(2) -0.32862(13) 0.0821(9) Uiso 1.000000 R
C18 C 0.0665(2) -0.2689(2) -0.23916(13) 0.0593(6) Uani 1.000000 .
H18a H 0.1172(2) -0.2895(2) -0.20814(13) 0.0712(7) Uiso 1.000000 R
H18b H 0.0264(2) -0.3244(2) -0.25198(13) 0.0712(7) Uiso 1.000000 R
C34 C -0.4344(3) 0.19710(18) -0.24947(14) 0.0669(7) Uani 1.000000 .
H34a H -0.4046(14) 0.1948(8) -0.2080(4) 0.1003(11) Uiso 1.000000 GR
H34b H -0.3797(10) 0.1985(9) -0.2803(7) 0.1003(11) Uiso 1.000000 GR
H34c H -0.4763(4) 0.25368(19) -0.2535(10) 0.1003(11) Uiso 1.000000 GR
C20 C 0.1816(2) -0.1384(3) -0.27851(15) 0.0751(8) Uani 1.000000 .
H20a H 0.2103(2) -0.1100(3) -0.31649(15) 0.0901(10) Uiso 1.000000 R
H20b H 0.2393(2) -0.1554(3) -0.25117(15) 0.0901(10) Uiso 1.000000 R
C43 C 0.0578(6) -0.5112(3) -0.10120(16) 0.125(2) Uani 1.000000 .
H43 H 0.0312(6) -0.5721(3) -0.10871(16) 0.150(3) Uiso 1.000000 R
C50 C -0.5734(3) 0.0141(3) -0.35192(15) 0.0768(9) Uani 1.000000 .
H50 H -0.5667(3) -0.0406(3) -0.32715(15) 0.0922(10) Uiso 1.000000 R
C39 C 0.0317(2) -0.3413(2) -0.09326(11) 0.0657(7) Uani 1.000000 .
C36 C -0.1195(2) -0.2481(3) -0.04760(13) 0.0713(8) Uani 1.000000 .
H36a H -0.1596(12) -0.1905(9) -0.0521(8) 0.1069(12) Uiso 1.000000 GR
H36b H -0.1642(12) -0.3027(10) -0.0527(7) 0.1069(12) Uiso 1.000000 GR
H36c H -0.0884(3) -0.2497(18) -0.00645(13) 0.1069(12) Uiso 1.000000 GR
C44 C -0.0078(4) -0.4305(3) -0.10345(13) 0.0900(12) Uani 1.000000 .
H44 H -0.0783(4) -0.4382(3) -0.11192(13) 0.1080(14) Uiso 1.000000 R
C48 C -0.6235(3) 0.0874(5) -0.44995(16) 0.1074(16) Uani 1.000000 .
H48 H -0.6486(3) 0.0829(5) -0.49100(16) 0.1289(19) Uiso 1.000000 R
C40 C 0.1381(3) -0.3319(3) -0.07864(15) 0.0914(12) Uani 1.000000 .
H40 H 0.1658(3) -0.2714(3) -0.07110(15) 0.1096(15) Uiso 1.000000 R
C47 C -0.5948(3) 0.1734(4) -0.42603(18) 0.1048(15) Uani 1.000000 .
H47 H -0.6022(3) 0.2282(4) -0.45061(18) 0.1258(18) Uiso 1.000000 R
C49 C -0.6151(3) 0.0057(4) -0.41260(17) 0.1020(13) Uani 1.000000 .
H49 H -0.6368(3) -0.0535(4) -0.42778(17) 0.1224(16) Uiso 1.000000 R
C41 C 0.2016(4) -0.4108(6) -0.0754(2) 0.134(2) Uani 1.000000 .
H41 H 0.2715(4) -0.4041(6) -0.0648(2) 0.161(3) Uiso 1.000000 R
C42 C 0.1613(6) -0.4989(5) -0.08782(19) 0.137(3) Uani 1.000000 .
H42 H 0.2049(6) -0.5521(5) -0.08723(19) 0.165(3) Uiso 1.000000 R

loop_
_atom_site_aniso_label
_atom_site_aniso_U_11
_atom_site_aniso_U_22
_atom_site_aniso_U_33
_atom_site_aniso_U_12
_atom_site_aniso_U_13
_atom_site_aniso_U_23
O23 0.0355(7) 0.0475(8) 0.0613(9) 0.0013(7) -0.0076(7) -0.0085(8)
O3 0.0308(6) 0.0585(9) 0.0491(8) 0.0013(7) -0.0013(6) -0.0081(7)
N26 0.0374(8) 0.0470(10) 0.0434(8) -0.0032(8) -0.0032(7) -0.0022(8)
N10 0.0353(8) 0.0398(9) 0.0483(9) 0.0053(7) -0.0023(7) 0.0028(8)
O37 0.0375(8) 0.0887(14) 0.1043(15) 0.0052(9) -0.0168(9) -0.0377(13)
N16 0.0396(8) 0.0453(10) 0.0497(9) -0.0014(8) -0.0057(8) 0.0034(8)
C13 0.0355(9) 0.0462(11) 0.0467(10) -0.0007(9) -0.0001(8) -0.0042(10)
C11 0.0383(10) 0.0433(11) 0.0503(11) -0.0014(9) 0.0009(9) 0.0019(10)
C24 0.0392(10) 0.0488(13) 0.0589(12) -0.0025(10) -0.0074(10) -0.0028(11)
O38 0.0477(9) 0.0891(14) 0.0989(14) 0.0105(10) 0.0023(10) -0.0466(13)
C9 0.0309(9) 0.0391(11) 0.0516(11) 0.0026(8) -0.0041(8) 0.0047(9)
C14 0.0337(9) 0.0408(11) 0.0508(10) -0.0050(8) 0.0012(8) 0.0042(10)
C22 0.0340(9) 0.0487(12) 0.0542(11) 0.0032(9) -0.0044(9) -0.0045(10)
C25 0.0389(9) 0.0479(12) 0.0496(11) -0.0038(10) -0.0070(9) -0.0008(10)
C4 0.0294(9) 0.0552(13) 0.0508(11) 0.0039(9) 0.0011(9) 0.0014(10)
C17 0.0401(10) 0.0475(12) 0.0483(10) -0.0000(10) -0.0038(9) -0.0037(10)
C1 0.0420(10) 0.0531(13) 0.0410(10) -0.0013(10) -0.0000(8) -0.0083(10)
C32 0.0458(10) 0.0406(11) 0.0597(12) -0.0016(10) 0.0019(10) -0.0049(11)
C30 0.0454(10) 0.0535(13) 0.0462(11) -0.0009(11) -0.0033(9) 0.0024(10)
C31 0.0581(12) 0.0527(13) 0.0490(11) -0.0064(12) -0.0068(10) -0.0088(11)
C12 0.0332(8) 0.0430(11) 0.0476(10) -0.0015(9) 0.0054(8) 0.0012(10)
C33 0.0478(10) 0.0436(11) 0.0496(11) 0.0067(10) -0.0016(10) 0.0048(10)
C15 0.0454(11) 0.0426(11) 0.0612(12) -0.0028(10) -0.0036(10) 0.0032(10)
C8 0.0340(9) 0.0507(13) 0.0717(15) -0.0009(10) -0.0062(10) 0.0046(12)
C45 0.0413(10) 0.0667(15) 0.0528(12) 0.0138(11) 0.0006(10) 0.0075(12)
C2 0.0406(10) 0.0639(15) 0.0453(11) 0.0006(11) 0.0047(9) -0.0098(11)
C35 0.0520(11) 0.0550(14) 0.0499(11) 0.0045(12) -0.0037(10) -0.0007(11)
C21 0.0516(12) 0.0636(16) 0.0672(15) -0.0134(13) 0.0029(12) -0.0029(13)
C5 0.0477(12) 0.0852(19) 0.0540(13) 0.0002(14) 0.0022(11) 0.0072(14)
C6 0.0451(12) 0.089(2) 0.0697(16) 0.0018(14) 0.0129(12) 0.0174(16)
C29 0.0446(11) 0.0730(17) 0.0734(15) -0.0049(13) -0.0134(12) -0.0202(15)
C28 0.0628(15) 0.084(2) 0.0818(18) -0.0081(16) -0.0134(14) -0.0423(17)
C7 0.0371(10) 0.0649(16) 0.0938(19) -0.0052(12) 0.0054(12) 0.0193(16)
C27 0.0539(13) 0.0827(19) 0.0638(14) 0.0017(15) 0.0002(12) -0.0292(15)
C46 0.0637(16) 0.095(2) 0.0741(17) 0.0080(17) -0.0007(14) 0.0328(18)
C19 0.0636(15) 0.083(2) 0.0585(14) -0.0016(16) 0.0081(12) -0.0198(14)
C18 0.0599(13) 0.0569(15) 0.0611(13) 0.0033(13) 0.0029(12) -0.0105(12)
C34 0.0847(19) 0.0403(12) 0.0755(17) 0.0004(14) -0.0054(15) 0.0033(13)
C20 0.0554(14) 0.096(2) 0.0739(17) -0.0127(17) 0.0149(13) -0.0151(18)
C43 0.228(6) 0.095(3) 0.0514(16) 0.071(4) -0.026(3) -0.0109(18)
C50 0.0780(19) 0.085(2) 0.0672(16) 0.0106(18) -0.0218(15) -0.0054(16)
C39 0.0766(16) 0.081(2) 0.0391(11) 0.0271(16) -0.0042(11) 0.0018(13)
C36 0.0733(17) 0.086(2) 0.0546(13) 0.0102(17) 0.0063(13) -0.0030(15)
C44 0.141(3) 0.075(2) 0.0537(14) 0.034(2) -0.0257(19) -0.0015(15)
C48 0.071(2) 0.202(5) 0.0496(16) 0.019(3) -0.0082(15) 0.013(3)
C40 0.0704(17) 0.140(4) 0.0640(16) 0.035(2) 0.0009(15) 0.010(2)
C47 0.077(2) 0.167(5) 0.070(2) 0.010(3) -0.0056(18) 0.050(3)
C49 0.087(2) 0.143(4) 0.076(2) 0.009(3) -0.0236(19) -0.025(2)
C41 0.099(3) 0.220(6) 0.083(3) 0.087(4) 0.008(2) 0.010(4)
C42 0.186(6) 0.169(5) 0.057(2) 0.121(5) 0.003(3) -0.005(3)

loop_
_atom_type_symbol
_atom_type_scat_dispersion_real
_atom_type_scat_dispersion_imag
_atom_type_scat_Cromer_Mann_a1
_atom_type_scat_Cromer_Mann_a2
_atom_type_scat_Cromer_Mann_a3
_atom_type_scat_Cromer_Mann_a4
_atom_type_scat_Cromer_Mann_b1
_atom_type_scat_Cromer_Mann_b2
_atom_type_scat_Cromer_Mann_b3
_atom_type_scat_Cromer_Mann_b4
_atom_type_scat_Cromer_Mann_c
_atom_type_scat_source
_atom_type_scat_dispersion_source
H 0.00000 0.00000 0.49300 0.32291 0.14019 0.04081 10.51090 26.12570 3.14236 57.79970 0.0030380000826 'International Tables Volume C Table 6.1.1.4 (pp. 500-502)' 'Henke, Gullikson and Davis, At. Data and Nucl. Data Tables, 1993, 54, 2'
C 0.01920 0.00962 2.31000 1.02000 1.58860 0.86500 20.84390 10.20750 0.56870 51.65120 0.215599998832 'International Tables Volume C Table 6.1.1.4 (pp. 500-502)' 'Henke, Gullikson and Davis, At. Data and Nucl. Data Tables, 1993, 54, 2'
O 0.05239 0.03377 3.04850 2.28680 1.54630 0.86700 13.27710 5.70110 0.32390 32.90890 0.250800013542 'International Tables Volume C Table 6.1.1.4 (pp. 500-502)' 'Henke, Gullikson and Davis, At. Data and Nucl. Data Tables, 1993, 54, 2'
N 0.03256 0.01839 12.21260 3.13220 2.01250 1.16630 0.00570 9.89330 28.99750 0.58260 -11.5290002823 'International Tables Volume C Table 6.1.1.4 (pp. 500-502)' 'Henke, Gullikson and Davis, At. Data and Nucl. Data Tables, 1993, 54, 2'

loop_
_geom_angle_atom_site_label_1
_geom_angle_atom_site_label_2
_geom_angle_atom_site_label_3
_geom_angle
C22 O23 C24 116.18(16)
C2 O3 C4 115.79(17)
C1 N26 C25 115.92(19)
C9 N10 C11 116.80(16)
C33 N10 C11 114.43(18)
C33 N10 C9 117.39(17)
C15 N16 C17 112.38(18)
C35 N16 C17 117.97(17)
C35 N16 C15 118.15(19)
C12 C13 C14 121.5(2)
C12 C11 N10 112.58(18)
O37 C24 O23 124.5(2)
C25 C24 O23 114.37(18)
C25 C24 O37 121.1(2)
C4 C9 N10 117.32(18)
C8 C9 N10 109.25(17)
C8 C9 C4 108.92(18)
C32 C14 C13 118.4(2)
C15 C14 C13 120.5(2)
C15 C14 C32 121.1(2)
C17 C22 O23 108.14(16)
C21 C22 O23 110.0(2)
C21 C22 C17 110.64(19)
C24 C25 N26 119.2(2)
C29 C25 N26 123.3(2)
C29 C25 C24 117.44(19)
C9 C4 O3 107.01(16)
C5 C4 O3 107.34(18)
C5 C4 C9 113.0(2)
C22 C17 N16 113.04(18)
C18 C17 N16 117.4(2)
C18 C17 C22 108.20(18)
C2 C1 N26 118.67(19)
C27 C1 N26 124.8(2)
C27 C1 C2 116.5(2)
C31 C32 C14 120.5(2)
C12 C30 C31 120.1(2)
C30 C31 C32 120.4(2)
C11 C12 C13 120.6(2)
C30 C12 C13 119.0(2)
C30 C12 C11 120.3(2)
C45 C33 N10 110.43(19)
C34 C33 N10 114.86(19)
C34 C33 C45 112.6(2)
C14 C15 N16 111.24(18)
C7 C8 C9 114.3(2)
C46 C45 C33 121.8(3)
C50 C45 C33 120.5(2)
C50 C45 C46 117.6(3)
O38 C2 O3 125.2(2)
C1 C2 O3 113.97(19)
C1 C2 O38 120.8(2)
C39 C35 N16 116.5(2)
C36 C35 N16 110.3(2)
C36 C35 C39 111.8(2)
C20 C21 C22 110.8(2)
C6 C5 C4 111.0(2)
C7 C6 C5 109.6(2)
C28 C29 C25 119.2(2)
C27 C28 C29 118.7(3)
C6 C7 C8 110.6(2)
C28 C27 C1 118.0(3)
C47 C46 C45 121.0(4)
C20 C19 C18 111.0(2)
C19 C18 C17 111.3(2)
C19 C20 C21 112.5(2)
C42 C43 C44 119.2(5)
C49 C50 C45 121.8(4)
C44 C39 C35 122.8(3)
C40 C39 C35 118.4(3)
C40 C39 C44 118.8(3)
C39 C44 C43 120.2(4)
C49 C48 C47 119.5(3)
C41 C40 C39 120.9(5)
C48 C47 C46 121.2(4)
C48 C49 C50 119.0(4)
C42 C41 C40 119.3(5)
C41 C42 C43 121.5(5)

loop_
_geom_bond_atom_site_label_1
_geom_bond_atom_site_label_2
_geom_bond_distance
O23 C24 1.318(3)
O23 C22 1.459(3)
O3 C4 1.472(2)
O3 C2 1.319(3)
N26 C25 1.339(3)
N26 C1 1.331(3)
N10 C11 1.476(3)
N10 C9 1.459(3)
N10 C33 1.464(3)
O37 C24 1.204(3)
N16 C17 1.466(3)
N16 C15 1.457(3)
N16 C35 1.465(3)
C13 C14 1.397(3)
C13 C12 1.385(3)
C11 C12 1.512(3)
C24 C25 1.503(3)
O38 C2 1.203(3)
C9 C4 1.529(3)
C9 C8 1.544(3)
C14 C32 1.387(3)
C14 C15 1.513(3)
C22 C17 1.516(3)
C22 C21 1.523(3)
C25 C29 1.388(3)
C4 C5 1.519(3)
C17 C18 1.534(3)
C1 C2 1.516(3)
C1 C27 1.377(3)
C32 C31 1.385(3)
C30 C31 1.382(3)
C30 C12 1.390(3)
C33 C45 1.531(3)
C33 C34 1.526(4)
C8 C7 1.520(4)
C45 C46 1.385(4)
C45 C50 1.378(4)
C35 C39 1.526(4)
C35 C36 1.530(4)
C21 C20 1.523(4)
C5 C6 1.529(4)
C6 C7 1.510(4)
C29 C28 1.363(4)
C28 C27 1.382(4)
C46 C47 1.384(5)
C19 C18 1.513(4)
C19 C20 1.509(4)
C43 C44 1.408(5)
C43 C42 1.371(9)
C50 C49 1.398(4)
C39 C44 1.362(5)
C39 C40 1.409(5)
C48 C47 1.355(7)
C48 C49 1.392(6)
C40 C41 1.373(6)
C41 C42 1.361(9)
